data_7127019
loop_
_publ_author_name
'Cantin, Thomas'
'Morgenstern, Yvonne'
'Mingot, Agn\`es'
'Kornath, Andreas'
'Thibaudeau, S\'ebastien'

_publ_section_title
;
 Evidence and exploitation of dicationic ammonium-nitrilium
 superelectrophiles: direct synthesis of unsaturated piperidinones.
;
_journal_issue 75
_journal_name_full 'Chemical communications (Cambridge, England)'
_journal_page_first 11110
_journal_page_last 11113
_journal_paper_doi 10.1039/d0cc02910f
_journal_volume 56
_journal_year 2020
_chemical_formula_moiety 'F6 Sb, C2 H5 N2'
_chemical_formula_sum 'C2 H5 F6 N2 Sb'
_chemical_formula_weight 292.83
_space_group_IT_number 14
_space_group_name_Hall '-P 2ybc'
_space_group_name_H-M_alt 'P 1 21/c 1'
_symmetry_cell_setting monoclinic
_symmetry_Int_Tables_number 14
_symmetry_space_group_name_Hall '-P 2ybc'
_symmetry_space_group_name_H-M 'P 1 21/c 1'
_atom_sites_solution_hydrogens geom
_atom_sites_solution_primary direct
_atom_sites_solution_secondary difmap
_audit_creation_date
;
'Tue Jul 04 15:58:13 2017'
;
_audit_creation_method
;
CrysAlisPro, Oxford Diffraction Ltd.,
Version 1.171.36.24 (release 03-12-2012 CrysAlis171 .NET)
(compiled Dec 3 2012,18:21:49)
;
_audit_update_record
;
2018-07-22 deposited with the CCDC.	2020-07-31 downloaded from the CCDC.
;
_cell_angle_alpha 90.00
_cell_angle_beta 97.481(4)
_cell_angle_gamma 90.00
_cell_formula_units_Z 4
_cell_length_a 7.7291(3)
_cell_length_b 9.3482(4)
_cell_length_c 10.1754(4)
_cell_measurement_reflns_used 2023
_cell_measurement_temperature 143(2)
_cell_measurement_theta_max 31.8990
_cell_measurement_theta_min 4.8150
_cell_volume 728.95(5)
_computing_cell_refinement
;
CrysAlisPro, Oxford Diffraction Ltd.,
Version 1.171.36.24 (release 03-12-2012 CrysAlis171 .NET)
(compiled Dec 3 2012,18:21:49)
;
_computing_data_collection
;
CrysAlisPro, Oxford Diffraction Ltd.,
Version 1.171.36.24 (release 03-12-2012 CrysAlis171 .NET)
(compiled Dec 3 2012,18:21:49)
;
_computing_data_reduction
;
CrysAlisPro, Oxford Diffraction Ltd.,
Version 1.171.36.24 (release 03-12-2012 CrysAlis171 .NET)
(compiled Dec 3 2012,18:21:49)
;
_computing_molecular_graphics
;
'ORTEP (M. N. Burnett, C. K. Johnson, ORTEP-III: Oak Ridge Thermal Ellipsoid
# Plot Program for Crystal Structure Illustrations, Oak Ridge National
# Laboratory Report ORNL-6895, 1996). Windows version (L. J. Farrugia, Univ.
# Glasgow) used --- SCHAKAL (E. Keller, University of  Freiburg (Breisgau),
# Germany, 1995)'
;
_computing_publication_material
;PLATON (A. L. Spek, Acta Crystallogr, Sect. A, 1990, 46, C34, 1995 version).
# --- T.B.Cohen, Pure Appl. Chem. 1996,68,2339-2359 (atomic masses).
;
_computing_structure_refinement 'SHELXL-97 (Sheldrick, 1997)'
_diffrn_ambient_temperature 143
_diffrn_detector_area_resol_mean 15.9809
_diffrn_measured_fraction_theta_full 0.996
_diffrn_measured_fraction_theta_max 0.997
_diffrn_measurement_device 'CCD camera on \k-goniostat'
_diffrn_measurement_device_type 'Xcalibur, Sapphire3'
_diffrn_measurement_method '\w scans'
_diffrn_orient_matrix_UB_11 -0.0256949000
_diffrn_orient_matrix_UB_12 -0.0536150000
_diffrn_orient_matrix_UB_13 -0.0478819000
_diffrn_orient_matrix_UB_21 -0.0421164000
_diffrn_orient_matrix_UB_22 0.0525831000
_diffrn_orient_matrix_UB_23 -0.0431417000
_diffrn_orient_matrix_UB_31 0.0783890000
_diffrn_orient_matrix_UB_32 0.0107246000
_diffrn_orient_matrix_UB_33 -0.0280184000
_diffrn_radiation_collimation 0.5
_diffrn_radiation_monochromator graphite
_diffrn_radiation_source 'Enhance (Mo) X-ray Source'
_diffrn_radiation_type 'Mo K\a'
_diffrn_radiation_wavelength 0.71073
_diffrn_reflns_av_R_equivalents 0.0254
_diffrn_reflns_av_sigmaI/netI 0.0412
_diffrn_reflns_limit_h_max 10
_diffrn_reflns_limit_h_min -9
_diffrn_reflns_limit_k_max 6
_diffrn_reflns_limit_k_min -12
_diffrn_reflns_limit_l_max 13
_diffrn_reflns_limit_l_min -13
_diffrn_reflns_number 3830
_diffrn_reflns_theta_full 25.00
_diffrn_reflns_theta_max 29.11
_diffrn_reflns_theta_min 4.16
_diffrn_source_current 40
_diffrn_source_type 'Spellman generator'
_diffrn_source_voltage 50
_exptl_absorpt_coefficient_mu 3.838
_exptl_absorpt_correction_T_max 0.7239
_exptl_absorpt_correction_T_min 0.5292
_exptl_absorpt_correction_type multi-scan
_exptl_absorpt_process_details
;
CrysAlisPro, Oxford Diffraction Ltd.,
Version 1.171.36.24 (release 03-12-2012 CrysAlis171 .NET)
(compiled Dec 3 2012,18:21:49)
Empirical absorption correction using spherical harmonics,
 implemented in SCALE3 ABSPACK scaling algorithm.
;
_exptl_crystal_colour colourless
_exptl_crystal_density_diffrn 2.668
_exptl_crystal_density_method 'not measured'
_exptl_crystal_description plate
_exptl_crystal_F_000 544
_exptl_crystal_size_max 0.19
_exptl_crystal_size_mid 0.16
_exptl_crystal_size_min 0.09
_refine_diff_density_max 1.196
_refine_diff_density_min -1.182
_refine_diff_density_rms 0.169
_refine_ls_extinction_method none
_refine_ls_goodness_of_fit_ref 1.178
_refine_ls_hydrogen_treatment mixed
_refine_ls_matrix_type full
_refine_ls_number_parameters 112
_refine_ls_number_reflns 1957
_refine_ls_number_restraints 0
_refine_ls_restrained_S_all 1.178
_refine_ls_R_factor_all 0.0379
_refine_ls_R_factor_gt 0.0317
_refine_ls_shift/su_max 0.000
_refine_ls_shift/su_mean 0.000
_refine_ls_structure_factor_coef Fsqd
_refine_ls_weighting_details 'calc w=1/[\s^2^(Fo^2^)+(0.0140P)^2^+1.7329P] where P=(Fo^2^+2Fc^2^)/3'
_refine_ls_weighting_scheme calc
_refine_ls_wR_factor_gt 0.0637
_refine_ls_wR_factor_ref 0.0663
_reflns_number_gt 1749
_reflns_number_total 1957
_reflns_threshold_expression >2sigma(I)
_cod_data_source_file d0cc02910f2.cif
_cod_data_source_block xe024
_cod_depositor_comments 'Adding full bibliography for 7127019--7127020.cif.'
_cod_original_sg_symbol_Hall '-P 2ybc '
_cod_original_sg_symbol_H-M 'P 21/c '
_cod_database_code 7127019

loop_
_symmetry_equiv_pos_as_xyz
'x, y, z'
'-x, y+1/2, -z+1/2'
'-x, -y, -z'
'x, -y-1/2, z-1/2'

loop_
_atom_site_label
_atom_site_type_symbol
_atom_site_fract_x
_atom_site_fract_y
_atom_site_fract_z
_atom_site_U_iso_or_equiv
_atom_site_adp_type
_atom_site_occupancy
_atom_site_symmetry_multiplicity
_atom_site_calc_flag
_atom_site_refinement_flags
_atom_site_disorder_assembly
_atom_site_disorder_group
H1 H 0.691(6) 0.911(5) -0.370(6) 0.018(13) Uiso 1 1 d . . .
H2 H 0.765(7) 0.921(6) -0.228(6) 0.028(15) Uiso 1 1 d . . .
H3 H 0.592(8) 0.888(6) -0.272(6) 0.042(18) Uiso 1 1 d . . .
Sb1 Sb 0.77733(3) 0.17667(3) 0.05724(3) 0.01317(9) Uani 1 1 d . . .
F3 F 0.7810(4) 0.3421(3) 0.1607(3) 0.0294(7) Uani 1 1 d . . .
F2 F 0.9337(3) 0.0876(3) 0.1891(3) 0.0234(6) Uani 1 1 d . . .
F1 F 0.7717(4) 0.0081(3) -0.0424(3) 0.0250(6) Uani 1 1 d . . .
F4 F 0.9641(3) 0.2455(3) -0.0232(3) 0.0321(7) Uani 1 1 d . . .
F5 F 0.5912(3) 0.1045(3) 0.1395(3) 0.0248(6) Uani 1 1 d . . .
F6 F 0.6170(3) 0.2590(3) -0.0742(3) 0.0285(6) Uani 1 1 d . . .
N1 N 0.6965(5) 0.8743(4) -0.2946(4) 0.0176(8) Uani 1 1 d . . .
C1 C 0.7471(6) 0.7206(5) -0.2950(4) 0.0170(9) Uani 1 1 d . . .
H1A H 0.6814 0.6722 -0.3724 0.020 Uiso 1 1 calc R . .
H1B H 0.8731 0.7125 -0.3026 0.020 Uiso 1 1 calc R . .
C2 C 0.7103(6) 0.6510(5) -0.1733(5) 0.0196(9) Uani 1 1 d . . .
N2 N 0.6799(6) 0.5971(5) -0.0784(4) 0.0302(10) Uani 1 1 d . . .

loop_
_atom_site_aniso_label
_atom_site_aniso_U_11
_atom_site_aniso_U_22
_atom_site_aniso_U_33
_atom_site_aniso_U_23
_atom_site_aniso_U_13
_atom_site_aniso_U_12
Sb1 0.01293(13) 0.01373(15) 0.01311(14) -0.00091(11) 0.00272(9) 0.00052(10)
F3 0.0435(17) 0.0182(14) 0.0267(16) -0.0083(12) 0.0058(13) 0.0018(12)
F2 0.0223(13) 0.0258(14) 0.0204(14) 0.0022(12) -0.0036(11) 0.0053(11)
F1 0.0312(14) 0.0244(15) 0.0194(14) -0.0097(12) 0.0028(11) 0.0019(11)
F4 0.0239(14) 0.0371(17) 0.0388(19) 0.0027(15) 0.0170(13) -0.0059(13)
F5 0.0209(13) 0.0287(15) 0.0272(15) 0.0009(13) 0.0116(11) -0.0013(11)
F6 0.0267(14) 0.0340(16) 0.0235(15) 0.0094(13) -0.0015(11) 0.0095(12)
N1 0.024(2) 0.0140(18) 0.015(2) -0.0027(16) 0.0052(16) -0.0031(15)
C1 0.022(2) 0.015(2) 0.014(2) -0.0003(17) 0.0037(17) 0.0009(16)
C2 0.024(2) 0.015(2) 0.020(2) -0.0005(18) 0.0053(18) 0.0021(17)
N2 0.046(3) 0.025(2) 0.021(2) 0.0004(18) 0.010(2) 0.0032(19)

loop_
_atom_type_symbol
_atom_type_description
_atom_type_scat_dispersion_real
_atom_type_scat_dispersion_imag
_atom_type_scat_source
C C 0.0033 0.0016 'International Tables Vol C Tables 4.2.6.8 and 6.1.1.4'
H H 0.0000 0.0000 'International Tables Vol C Tables 4.2.6.8 and 6.1.1.4'
N N 0.0061 0.0033 'International Tables Vol C Tables 4.2.6.8 and 6.1.1.4'
F F 0.0171 0.0103 'International Tables Vol C Tables 4.2.6.8 and 6.1.1.4'
Sb Sb -0.5866 1.5461 'International Tables Vol C Tables 4.2.6.8 and 6.1.1.4'

loop_
_exptl_crystal_face_index_h
_exptl_crystal_face_index_k
_exptl_crystal_face_index_l
_exptl_crystal_face_perp_dist
? ? ? ?

loop_
_geom_angle_atom_site_label_1
_geom_angle_atom_site_label_2
_geom_angle_atom_site_label_3
_geom_angle
_geom_angle_site_symmetry_1
_geom_angle_site_symmetry_3
_geom_angle_publ_flag
F4 Sb1 F6 91.31(13) . . ?
F4 Sb1 F3 90.33(13) . . ?
F6 Sb1 F3 91.27(13) . . ?
F4 Sb1 F1 91.00(13) . . ?
F6 Sb1 F1 89.58(13) . . ?
F3 Sb1 F1 178.41(12) . . ?
F4 Sb1 F2 90.21(13) . . ?
F6 Sb1 F2 177.90(12) . . ?
F3 Sb1 F2 90.18(13) . . ?
F1 Sb1 F2 88.94(12) . . ?
F4 Sb1 F5 179.01(13) . . ?
F6 Sb1 F5 89.54(12) . . ?
F3 Sb1 F5 90.16(12) . . ?
F1 Sb1 F5 88.49(12) . . ?
F2 Sb1 F5 88.93(12) . . ?
C1 N1 H1 112(3) . . ?
C1 N1 H2 110(3) . . ?
H1 N1 H2 116(5) . . ?
C1 N1 H3 113(4) . . ?
H1 N1 H3 104(5) . . ?
H2 N1 H3 102(5) . . ?
C2 C1 N1 110.3(4) . . ?
C2 C1 H1A 109.6 . . ?
N1 C1 H1A 109.6 . . ?
C2 C1 H1B 109.6 . . ?
N1 C1 H1B 109.6 . . ?
H1A C1 H1B 108.1 . . ?
N2 C2 C1 179.3(5) . . ?

loop_
_geom_bond_atom_site_label_1
_geom_bond_atom_site_label_2
_geom_bond_distance
_geom_bond_site_symmetry_2
_geom_bond_publ_flag
Sb1 F4 1.865(3) . ?
Sb1 F6 1.867(3) . ?
Sb1 F3 1.869(3) . ?
Sb1 F1 1.872(3) . ?
Sb1 F2 1.880(3) . ?
Sb1 F5 1.881(2) . ?
N1 C1 1.490(6) . ?
N1 H1 0.84(5) . ?
N1 H2 0.91(6) . ?
N1 H3 0.87(6) . ?
C1 C2 1.459(6) . ?
C1 H1A 0.9900 . ?
C1 H1B 0.9900 . ?
C2 N2 1.141(6) . ?

loop_
_geom_contact_atom_site_label_1
_geom_contact_atom_site_label_2
_geom_contact_distance
_geom_contact_site_symmetry_1
_geom_contact_site_symmetry_2
_geom_contact_publ_flag
? ? ? ? ? ?

loop_
_geom_hbond_atom_site_label_D
_geom_hbond_atom_site_label_H
_geom_hbond_atom_site_label_A
_geom_hbond_distance_DH
_geom_hbond_distance_HA
_geom_hbond_distance_DA
_geom_hbond_angle_DHA
_geom_hbond_site_symmetry_A
N1 H2 F1 0.91(6) 2.05(6) 2.846(5) 144(4) 1_565
N1 H2 F2 0.91(6) 2.31(5) 2.941(5) 126(4) 3_765
N1 H3 F5 0.87(6) 2.08(6) 2.896(5) 154(6) 3_665

loop_
_geom_torsion_atom_site_label_1
_geom_torsion_atom_site_label_2
_geom_torsion_atom_site_label_3
_geom_torsion_atom_site_label_4
_geom_torsion
_geom_torsion_site_symmetry_1
_geom_torsion_site_symmetry_2
_geom_torsion_site_symmetry_3
_geom_torsion_site_symmetry_4
_geom_torsion_publ_flag
N1 C1 C2 N2 53(48) . . . . ?
